data_1531475
loop_
_publ_author_name
'Gulay, L.D.'
'Parasyuk, O.V.'
'Romanyuk, Ya.E.'

_publ_section_title
;
 Crystal structures of low- and high-temperature modifications of Cu2 Cd
 Ge Se4
;
_journal_name_full 'Journal of Alloys Compd.'
_journal_page_first 193
_journal_page_last 197
_journal_volume 347
_journal_year 2002
_chemical_formula_sum 'Cd Cu2 Ge Se4'
_chemical_name_systematic 'Cu2 Cd Ge Se4'
_space_group_IT_number 31
_symmetry_space_group_name_Hall 'P 2ac -2'
_symmetry_space_group_name_H-M 'P m n 21'
_cell_angle_alpha 90
_cell_angle_beta 90
_cell_angle_gamma 90
_cell_formula_units_Z 2
_cell_length_a 8.0968
_cell_length_b 6.8929
_cell_length_c 6.6264
_cell_volume 369.822
_citation_journal_id_ASTM JALCEU
_cod_data_source_file Gulay_JALCEU_2002_591.cif
_cod_data_source_block Cd1Cu2Ge1Se4
_cod_original_cell_volume 369.8222
_cod_original_formula_sum 'Cd1 Cu2 Ge1 Se4'
_cod_database_code 1531475

loop_
_symmetry_equiv_pos_as_xyz
x,y,z
-x+1/2,-y,z+1/2
-x,y,z
x+1/2,-y,z+1/2

loop_
_atom_site_label
_atom_site_type_symbol
_atom_site_fract_x
_atom_site_fract_y
_atom_site_fract_z
_atom_site_occupancy
_atom_site_U_iso_or_equiv
Ge1 Ge+4 0 0.2941 0 1 0.0
Cu1 Cu+1 0.2332 0.1565 0.514 0.5 0.0
Cu2 Cu+1 0 0.6487 0.5529 1 0.0
Se3 Se-2 0 0.6522 0.1455 1 0.0
Cd1 Cd+2 0.2332 0.1565 0.514 0.5 0.0
Se2 Se-2 0 0.3232 0.6451 1 0.0
Se1 Se-2 0.2516 0.1756 0.1463 1 0.0
